data_7718136
loop_
_publ_author_name
'Jimbo, Atsuhiro'
'Li, Chifeng'
'Yonesato, Kentaro'
'Yamaguchi, Kazuya'
'Suzuki, Kosuke'

_publ_section_title
;
 Ligand-directed top-down synthesis of trivacant lacunary
 polyoxomolybdates from plenary Keggin-type
 [&#x3b1;-XMo<sub>12</sub>O<sub>40</sub>]<sup>3-</sup> (X = P, As, V) in
 organic media.
;
_journal_issue 20
_journal_name_full 'Dalton transactions (Cambridge, England : 2003)'
_journal_page_first 8234
_journal_page_last 8240
_journal_paper_doi 10.1039/d5dt00252d
_journal_volume 54
_journal_year 2025
_chemical_formula_sum 'Ag2 B15 Cs O24'
_chemical_name_systematic 'Disilver Cesium Catena-15-borate'
_space_group_IT_number 18
_space_group_name_Hall 'P 2 2ab'
_space_group_name_H-M_alt 'P 21 21 2'
_symmetry_cell_setting orthorhombic
_symmetry_Int_Tables_number 18
_symmetry_space_group_name_H-M 'P 21 21 2'
_audit_update_record
;
2018-02-28 deposited with the CCDC.	2025-02-25 downloaded from the CCDC.
;
_cell_angle_alpha 90
_cell_angle_beta 90
_cell_angle_gamma 90
_cell_formula_units_Z 4
_cell_length_a 17.8109
_cell_length_b 22.2177
_cell_length_c 5.1321
_cell_volume 2030.860
_refine_ls_R_factor_all 0.0712
_cod_data_source_file d5dt00252d2.cif
_cod_data_source_block 408026-ICSD
_cod_depositor_comments 'Adding full bibliography for 7718136--7718141.cif.'
_cod_original_cell_volume 2030.86
_cod_original_formula_sum 'Ag2 B15 Cs1 O24'
_cod_database_code 7718136

loop_
_symmetry_equiv_pos_site_id
_symmetry_equiv_pos_as_xyz
1 '-x+1/2, y+1/2, -z'
2 'x+1/2, -y+1/2, -z'
3 '-x, -y, z'
4 'x, y, z'

loop_
_atom_site_label
_atom_site_type_symbol
_atom_site_fract_x
_atom_site_fract_y
_atom_site_fract_z
Cs1 Cs1+ 0.82582 0.41958 0.4685
Ag1 Ag1+ 0.16821 0.31676 0.0477
Ag2 Ag1+ 0.45226 0.38036 0.4453
B1 B3+ 0.0569 0.217 0.8589
B2 B3+ 0.199 0.42 0.6088
B3 B3+ 0.6023 0.4616 0.5603
B4 B3+ 0.6184 0.3824 0.2084
B5 B3+ 0.961 0.6033 0.2751
B6 B3+ 0.2387 0.2285 0.4842
B7 B3+ 0.371 0.4725 0.9173
B8 B3+ 0.5 0.5 0.8334
B9 B3+ 0.4334 0.2339 0.1365
B10 B3+ 0 0.5 0.1898
B11 B3+ 0.098 0.4549 0.9211
B12 B3+ 0.1575 0.1774 0.1468
B13 B3+ 0.2895 0.4203 0.2688
B14 B3+ 0.0262 0.3045 0.5825
B15 B3+ 0.3251 0.2496 0.8253
B16 B3+ 0.2846 0.3335 0.5547
O1 O2- 0.0761 0.2653 0.6716
O2 O2- 0.0775 0.3977 0.0278
O3 O2- 0.1083 0.2205 0.0779
O4 O2- 0.225 0.3675 0.7003
O5 O2- 0.4424 0.4714 0.9933
O6 O2- 0.5636 0.3422 0.2784
O7 O2- 0.3243 0.3729 0.3775
O8 O2- 0.3355 0.306 0.7419
O9 O2- 0.2206 0.44 0.3626
O10 O2- 0.5323 0.4527 0.6512
O11 O2- 0.6611 0.3762 0.99
O12 O2- 0.9323 0.4958 0.026
O13 O2- 0.3128 0.45 0.0557
O14 O2- 0.365 0.2223 0.0242
O15 O2- 0.9799 0.2231 0.9478
O16 O2- 0.9519 0.3045 0.6605
O17 O2- 0.2057 0.1824 0.3495
O18 O2- 0.6494 0.5037 0.6807
O19 O2- 0.2441 0.2872 0.4018
O20 O2- 0.0488 0.3436 0.3905
O21 O2- 0.9975 0.5546 0.3563
O22 O2- 0.6342 0.4319 0.3532
O23 O2- 0.2731 0.2119 0.7116
O24 O2- 0.1493 0.4577 0.7276
